data_2103077
loop_
_publ_author_name
'Meents, Alke'
'Dittrich, Birger'
'Thome, Volker'
'Johnas, Simone K.'
'Weckert, Edgar'

_publ_section_title
;
 Charge-density studies of energetic materials: CL-20 and FOX-7
;
_journal_coeditor_code BS5048
_journal_date_accepted 2007-11-01
_journal_date_recd_electronic 2007-05-19
_journal_issue 1
_journal_name_full 'Acta Crystallographica Section B'
_journal_page_first 42
_journal_page_last 49
_journal_paper_category FA
_journal_paper_doi 10.1107/S0108768107055292
_journal_volume 64
_journal_year 2008
_chemical_formula_sum 'C8 H6 N12 O12'
_chemical_formula_weight 438.23
_space_group_IT_number 14
_symmetry_cell_setting monoclinic
_symmetry_space_group_name_Hall '-P 2yn'
_symmetry_space_group_name_H-M 'P 1 21/n 1'
_audit_conform_dict_name cif_core.dic
_audit_conform_dict_version 2.2
_audit_creation_method 'XD routine XDCIF'
_cell_angle_alpha 90
_cell_angle_beta 106.5780(10)
_cell_angle_gamma 90
_cell_formula_units_Z 4
_cell_length_a 8.7890(10)
_cell_length_b 12.4740(10)
_cell_length_c 13.2790(10)
_cell_measurement_temperature 100
_cell_volume 1395.3(2)
_computing_molecular_graphics 'Koritsanszky et al, (2003)'
_computing_publication_material 'Koritsanszky et al, (2003)'
_computing_structure_refinement 'Koritsanszky et al, (2003)'
_diffrn_measured_fraction_theta_full 0.993
_diffrn_measurement_device_type 'Beamline E2; HASYLAB-DESY'
_diffrn_measurement_method 'rotation photographs'
_diffrn_radiation_type synchrotron
_diffrn_reflns_av_R_equivalents 2.9
_diffrn_reflns_number 486590
_diffrn_reflns_theta_full 33.6
_diffrn_reflns_theta_max 33.6
_exptl_absorpt_coefficient_mu 0.20
_exptl_absorpt_correction_type none
_exptl_crystal_colour colourless
_exptl_crystal_density_diffrn 2.08
_exptl_crystal_description rectangular
_exptl_crystal_size_max 0.31
_exptl_crystal_size_mid 0.26
_exptl_crystal_size_min 0.24
_refine_diff_density_max 0.819
_refine_diff_density_min -0.512
_refine_ls_extinction_method none
_refine_ls_goodness_of_fit_ref 1.983
_refine_ls_hydrogen_treatment refall
_refine_ls_matrix_type full
_refine_ls_number_parameters 360
_refine_ls_number_reflns 14455
_refine_ls_number_restraints 0
_refine_ls_R_factor_all 0.0317
_refine_ls_R_factor_gt 0.028
_refine_ls_shift/su_max 0
_refine_ls_structure_factor_coef F
_refine_ls_weighting_details
;
     calc w1 = 1/[s^2^(Fo)]
;
_refine_ls_weighting_scheme calc
_refine_ls_wR_factor_ref 0.033
_reflns_number_gt 14455
_reflns_number_total 16427
_reflns_threshold_expression I>3\s(I)
_cod_data_source_file bs5048.cif
_cod_data_source_block CL20
_cod_original_cell_volume 1395.3140(10)
_cod_original_sg_symbol_H-M P21/n
_cod_database_code 2103077

loop_
_symmetry_equiv_pos_as_xyz
+X,+Y,+Z
1/2-X,1/2+Y,1/2-Z
-X,-Y,-Z
1/2+X,1/2-Y,1/2+Z

loop_
_atom_site_aniso_label
_atom_site_aniso_U_11
_atom_site_aniso_U_22
_atom_site_aniso_U_33
_atom_site_aniso_U_12
_atom_site_aniso_U_13
_atom_site_aniso_U_23
O(1) 0.01760(10) 0.00910(10) 0.03170(10) -0.00050(10) 0.01080(10) 0.00480(10)
O(2) 0.01351(8) 0.01450(8) 0.01492(8) -0.00420(7) 0.00814(7) -0.00039(6)
O(3) 0.01352(8) 0.01426(8) 0.01308(7) -0.00684(7) 0.00491(6) -0.00238(6)
O(4) 0.01774(9) 0.01681(9) 0.00729(6) -0.00497(8) 0.00149(6) -0.00252(6)
O(5) 0.01409(8) 0.01268(8) 0.01037(7) -0.00161(7) 0.00538(6) 0.00197(6)
O(6) 0.01162(7) 0.00852(7) 0.01292(7) -0.00201(6) 0.00350(6) -0.00295(5)
O(7) 0.01700(10) 0.01940(10) 0.01250(10) 0.00250(10) -0.00600(10) -0.00130(10)
O(8) 0.01482(8) 0.01395(8) 0.01068(7) -0.00360(7) 0.00480(6) -0.00526(6)
O(9) 0.00665(7) 0.01383(8) 0.02086(9) 0.00032(6) 0.00270(6) -0.00260(7)
O(10) 0.01482(9) 0.02605(12) 0.01743(9) -0.00334(9) 0.01066(8) -0.00164(8)
O(11) 0.02250(10) 0.01200(10) 0.01500(10) 0.00120(10) 0.01070(10) -0.00280(10)
O(12) 0.01546(9) 0.00687(7) 0.01665(8) 0.00160(6) 0.00279(7) 0.00057(6)
N(1) 0.01046(8) 0.00963(8) 0.01109(7) -0.00279(6) 0.00357(6) 0.00119(6)
N(2) 0.00792(7) 0.00817(7) 0.00844(6) -0.00056(6) 0.00287(5) 0.00173(5)
N(3) 0.00796(7) 0.01045(7) 0.00791(6) -0.00190(6) 0.00082(5) -0.00144(5)
N(4) 0.00662(6) 0.00872(7) 0.00693(6) -0.00108(6) 0.00096(5) -0.00049(5)
N(5) 0.00786(7) 0.00651(6) 0.00938(6) 0.00003(6) 0.00249(5) 0.00042(5)
N(6) 0.00836(7) 0.00638(7) 0.00737(7) -0.00041(7) 0.00191(6) 0.00012(5)
N(7) 0.01094(7) 0.01034(7) 0.00641(6) -0.00282(6) 0.00069(5) -0.00056(5)
N(8) 0.00760(7) 0.00992(7) 0.00683(6) 0.00026(6) 0.00009(5) -0.00186(5)
N(9) 0.00801(7) 0.00915(8) 0.01560(8) -0.00124(6) 0.00566(6) -0.00197(6)
N(10) 0.00607(6) 0.00860(7) 0.00861(6) -0.00055(5) 0.00229(5) -0.00035(5)
N(11) 0.00905(7) 0.00694(7) 0.01216(7) 0.00028(6) 0.00298(6) -0.00159(5)
N(12) 0.00850(7) 0.00611(6) 0.00763(6) 0.00027(5) 0.00232(5) -0.00013(5)
C(1) 0.00729(7) 0.00715(7) 0.00785(6) 0.00001(6) 0.00142(6) 0.00102(5)
C(3) 0.00675(7) 0.00841(7) 0.00728(6) -0.00045(6) 0.00211(5) -0.00039(5)
C(5) 0.00758(7) 0.00726(7) 0.00642(6) 0.00008(6) 0.00112(5) 0.00051(5)
C(7) 0.00725(7) 0.00782(7) 0.00719(6) -0.00020(6) 0.00207(5) -0.00078(5)
C(9) 0.00628(7) 0.00804(8) 0.00795(7) 0.00006(6) 0.00073(5) 0.00021(5)
C(11) 0.00787(7) 0.00713(7) 0.00721(6) -0.00024(6) 0.00244(6) -0.00003(5)

loop_
_atom_site_label
_atom_site_fract_x
_atom_site_fract_y
_atom_site_fract_z
_atom_site_U_iso_or_equiv
_atom_site_occupancy
O(1) -0.08987(3) 0.61182(2) 0.35504(3) 0.02 1
O(2) -0.26363(3) 0.72388(2) 0.38327(2) 0.014 1
O(3) -0.34843(3) 0.73615(2) 0.15074(2) 0.014 1
O(4) -0.28990(3) 0.79812(2) 0.01228(2) 0.015 1
O(5) 0.07974(3) 1.11271(2) 0.11098(2) 0.013 1
O(6) 0.09800(3) 1.16082(2) 0.27229(2) 0.011 1
O(7) 0.30886(3) 0.94544(2) 0.51124(2) 0.018 1
O(8) 0.12322(3) 1.06521(2) 0.49096(2) 0.013 1
O(9) 0.46340(3) 0.88244(2) 0.27417(2) 0.014 1
O(10) 0.35068(3) 0.90223(2) 0.10622(2) 0.019 1
O(11) 0.09773(3) 0.67837(2) 0.03994(2) 0.016 1
O(12) 0.09723(3) 0.58507(2) 0.17845(2) 0.014 1
N(1) -0.14830(3) 0.70052(2) 0.35472(2) 0.011 1
N(2) -0.06949(3) 0.78652(2) 0.32188(2) 0.008 1
N(3) -0.28694(3) 0.80023(2) 0.10500(2) 0.009 1
N(4) -0.20831(3) 0.88574(2) 0.16283(2) 0.008 1
N(5) 0.04928(3) 1.10367(2) 0.19532(2) 0.008 1
N(6) -0.05252(3) 1.02319(2) 0.20331(2) 0.008 1
N(7) 0.18681(3) 0.98863(2) 0.46207(2) 0.01 1
N(8) 0.11037(3) 0.94578(2) 0.36423(2) 0.009 1
N(9) 0.35017(3) 0.89290(2) 0.19742(2) 0.011 1
N(10) 0.19820(3) 0.90273(2) 0.21599(2) 0.008 1
N(11) 0.08105(3) 0.66692(2) 0.12686(2) 0.01 1
N(12) 0.02713(3) 0.75811(2) 0.17128(2) 0.008 1
C(1) 0.06797(3) 0.76375(2) 0.28698(2) 0.008 1
C(3) -0.16053(3) 0.88079(2) 0.27894(2) 0.008 1
C(5) -0.08676(3) 0.93829(2) 0.12516(2) 0.007 1
C(7) -0.04681(3) 0.98132(2) 0.30786(2) 0.008 1
C(9) 0.18339(3) 0.86343(2) 0.31731(2) 0.008 1
C(11) 0.06223(3) 0.86242(2) 0.13295(2) 0.008 1
H(1) -0.13559 0.96918 0.0455 0.017(2) 1
H(2) 0.08777 0.85813 0.05725 0.023(2) 1
H(3) -0.26335 0.88575 0.30938 0.020(2) 1
H(4) -0.08608 1.04119 0.35502 0.019(2) 1
H(5) 0.29816 0.84247 0.37177 0.020(2) 1
H(6) 0.12363 0.68842 0.32005 0.025(2) 1

loop_
_geom_angle_atom_site_label_1
_geom_angle_atom_site_label_2
_geom_angle_atom_site_label_3
_geom_angle_site_symmetry_1
_geom_angle_site_symmetry_2
_geom_angle_site_symmetry_3
_geom_angle
_geom_angle_publ_flag
O(1) N(1) O(2) 1_555 1_555 1_555 127.21(3) yes
C(1) N(2) C(3) 1_555 1_555 1_555 117.021(19) yes
O(3) N(3) O(4) 1_555 1_555 1_555 126.98(3) yes
O(3) N(3) N(4) 1_555 1_555 1_555 116.90(2) yes
O(4) N(3) N(4) 1_555 1_555 1_555 116.10(2) yes
N(3) N(4) C(5) 1_555 1_555 1_555 117.157(19) yes
O(5) N(5) O(6) 1_555 1_555 1_555 126.50(2) yes
O(5) N(5) N(6) 1_555 1_555 1_555 117.07(2) yes
O(6) N(5) N(6) 1_555 1_555 1_555 116.41(2) yes
N(5) N(6) C(5) 1_555 1_555 1_555 119.075(19) yes
O(7) N(7) O(8) 1_555 1_555 1_555 126.31(3) yes
O(7) N(7) N(8) 1_555 1_555 1_555 116.80(2) yes
O(8) N(7) N(8) 1_555 1_555 1_555 116.88(2) yes
N(7) N(8) C(7) 1_555 1_555 1_555 120.28(2) yes
N(7) N(8) C(9) 1_555 1_555 1_555 121.46(2) yes
C(7) N(8) C(9) 1_555 1_555 1_555 118.25(2) yes
O(9) N(9) O(10) 1_555 1_555 1_555 127.71(3) yes
O(11) N(11) O(12) 1_555 1_555 1_555 127.53(3) yes
N(2) C(1) H(6) 1_555 1_555 1_555 111.159(19) yes
N(2) C(3) H(3) 1_555 1_555 1_555 108.879(19) yes
N(4) C(5) N(6) 1_555 1_555 1_555 96.047(18) yes
N(4) C(5) H(1) 1_555 1_555 1_555 111.53(2) yes
N(6) C(5) H(1) 1_555 1_555 1_555 112.26(2) yes
N(8) C(7) H(4) 1_555 1_555 1_555 109.002(19) yes
N(8) C(9) H(5) 1_555 1_555 1_555 108.971(19) yes
N(10) C(11) N(12) 1_555 1_555 1_555 104.558(19) yes
N(10) C(11) H(2) 1_555 1_555 1_555 111.835(19) yes
N(12) C(11) H(2) 1_555 1_555 1_555 113.340(19) yes

loop_
_geom_bond_atom_site_label_1
_geom_bond_atom_site_label_2
_geom_bond_site_symmetry_1
_geom_bond_site_symmetry_2
_geom_bond_distance
_geom_bond_publ_flag
O(1) N(1) 1_555 1_555 1.2193(4) yes
O(2) N(1) 1_555 1_555 1.2147(3) yes
O(3) N(3) 1_555 1_555 1.2195(3) yes
O(4) N(3) 1_555 1_555 1.2243(3) yes
O(5) N(5) 1_555 1_555 1.2288(3) yes
O(6) N(5) 1_555 1_555 1.2192(3) yes
O(7) N(7) 1_555 1_555 1.2115(4) yes
O(8) N(7) 1_555 1_555 1.2226(3) yes
O(9) N(9) 1_555 1_555 1.2113(4) yes
O(10) N(9) 1_555 1_555 1.2180(3) yes
O(11) N(11) 1_555 1_555 1.2126(3) yes
O(12) N(11) 1_555 1_555 1.2151(3) yes
N(2) C(1) 1_555 1_555 1.4403(3) yes
N(2) C(3) 1_555 1_555 1.4450(3) yes
N(3) N(4) 1_555 1_555 1.3792(3) yes
N(4) C(5) 1_555 1_555 1.4581(3) yes
N(5) N(6) 1_555 1_555 1.3689(3) yes
N(6) C(5) 1_555 1_555 1.4528(3) yes
N(7) N(8) 1_555 1_555 1.3881(3) yes
N(8) C(7) 1_555 1_555 1.4405(3) yes
N(8) C(9) 1_555 1_555 1.4434(3) yes
N(10) C(11) 1_555 1_555 1.4646(3) yes
N(12) C(11) 1_555 1_555 1.4618(3) yes
C(1) H(6) 1_555 1_555 1.0920(2) yes
C(3) H(3) 1_555 1_555 1.0920(2) yes
C(5) H(1) 1_555 1_555 1.0920(2) yes
C(7) H(4) 1_555 1_555 1.0920(2) yes
C(9) H(5) 1_555 1_555 1.0920(2) yes
C(11) H(2) 1_555 1_555 1.0920(2) yes
